data_4319704
loop_
_publ_author_name
'Junghwan Do'
'Allan J. Jacobson'

_publ_section_title
;
 Nickel Vanadate Nanotubes: Synthesis and Crystal Structure of
 [Ni(C8H22N4)](VO3)2.3H2O
;
_journal_name_full 'Inorganic Chemistry'
_journal_page_first 2468
_journal_page_last 2469
_journal_paper_doi 10.1021/ic010078w
_journal_volume 40
_journal_year 2001
_chemical_formula_moiety
;
 (C8 H22 N4 Ni 2+), (V2 O6 2-), H6 O3
;
_chemical_formula_structural
;
 (Ni(C8 H22 N4)) (V O3)2 3(H2O)
;
_chemical_formula_sum 'C8 H28 N4 Ni O9 V2'
_chemical_formula_weight 484.93
_chemical_name_common
;
 N, N'-bis(3-aminopropyl)ethylenediaminenickel vanadate
;
_chemical_name_systematic
;
 N, N'-bis(3-aminopropyl)ethylenediaminenickel(II) divanadatetrihydrate
;
_space_group_IT_number 148
_symmetry_cell_setting rhombohedral
_symmetry_space_group_name_Hall '-P 3*'
_symmetry_space_group_name_H-M 'R -3 :R'
_atom_sites_solution_hydrogens geom
_atom_sites_solution_primary direct
_atom_sites_solution_secondary difmap
_audit_creation_method SHELXL
_cell_angle_alpha 116.2360(10)
_cell_angle_beta 116.2360(10)
_cell_angle_gamma 116.2360(10)
_cell_formula_units_Z 3
_cell_length_a 14.4133(6)
_cell_length_b 14.4133(6)
_cell_length_c 14.4133(6)
_cell_measurement_temperature 213(2)
_cell_volume 1469.76(15)
_computing_cell_refinement SAINT
_computing_data_collection SMART
_computing_data_reduction SAINT
_computing_molecular_graphics DIAMOND
_computing_publication_material 'MS-DOS 6.22 EDITOR'
_computing_structure_refinement 'Siemens SHELXTL'
_computing_structure_solution 'Siemens SHELXTL'
_diffrn_ambient_temperature 213(2)
_diffrn_measurement_device 'Siemens P4'
_diffrn_measurement_method '\w scans'
_diffrn_radiation_monochromator graphite
_diffrn_radiation_source 'fine-focus sealed tube'
_diffrn_radiation_type MoK\a
_diffrn_radiation_wavelength 0.71073
_diffrn_reflns_av_R_equivalents 0.0251
_diffrn_reflns_av_sigmaI/netI 0.0185
_diffrn_reflns_limit_h_max 13
_diffrn_reflns_limit_h_min -16
_diffrn_reflns_limit_k_max 16
_diffrn_reflns_limit_k_min -9
_diffrn_reflns_limit_l_max 15
_diffrn_reflns_limit_l_min -16
_diffrn_reflns_number 6643
_diffrn_reflns_theta_max 23.30
_diffrn_reflns_theta_min 1.66
_diffrn_standards_interval_count none
_exptl_absorpt_coefficient_mu 1.929
_exptl_absorpt_correction_type empirical
_exptl_absorpt_process_details 'Sadabs(Sheldrick, 1997)'
_exptl_crystal_colour 'light yellow'
_exptl_crystal_density_diffrn 1.644
_exptl_crystal_density_method 'not measured'
_exptl_crystal_description polyhedra
_exptl_crystal_F_000 750
_exptl_crystal_size_max 0.22
_exptl_crystal_size_mid 0.16
_exptl_crystal_size_min 0.10
_refine_diff_density_max 0.865
_refine_diff_density_min -0.560
_refine_diff_density_rms 0.185
_refine_ls_extinction_method none
_refine_ls_goodness_of_fit_all 1.248
_refine_ls_goodness_of_fit_obs 1.180
_refine_ls_matrix_type full
_refine_ls_number_parameters 134
_refine_ls_number_reflns 1403
_refine_ls_number_restraints 0
_refine_ls_restrained_S_all 1.248
_refine_ls_restrained_S_obs 1.180
_refine_ls_R_factor_all 0.0517
_refine_ls_R_factor_obs 0.0460
_refine_ls_shift/esd_max -0.012
_refine_ls_shift/esd_mean 0.001
_refine_ls_structure_factor_coef Fsqd
_refine_ls_weighting_details 'w=1/[\s^2^(Fo^2^)+(0.0662P)^2^+3.5420P] where P=(Fo^2^+2Fc^2^)/3'
_refine_ls_weighting_scheme calc
_refine_ls_wR_factor_all 0.1441
_refine_ls_wR_factor_obs 0.1323
_reflns_number_observed 1330
_reflns_number_total 1403
_reflns_observed_criterion >2sigma(I)
_cod_data_source_file ic010078w_1.cif
_cod_data_source_block 1
_cod_depositor_comments
;
The following automatic conversions were performed:

'_refine_ls_weighting_scheme' value 'calc
w=1/[\s^2^(Fo^2^)+(0.0662P)^2^+3.5420P] where P=(Fo^2^+2Fc^2^)/3' was
changed to 'calc'. New tag '_refine_ls_weighting_details' was
created. The value of the new tag was set to
'w=1/[\s^2^(Fo^2^)+(0.0662P)^2^+3.5420P] where P=(Fo^2^+2Fc^2^)/3'.

Automatic conversion script
Id: cif_fix_values 3143 2015-03-26 13:38:13Z robertas 
;
_cod_original_cell_volume 1469.75(11)
_cod_original_sg_symbol_H-M 'R -3'
_cod_database_code 4319704

loop_
_symmetry_equiv_pos_as_xyz
'x, y, z'
'z, x, y'
'y, z, x'
'-x, -y, -z'
'-z, -x, -y'
'-y, -z, -x'

loop_
_atom_site_aniso_label
_atom_site_aniso_U_11
_atom_site_aniso_U_22
_atom_site_aniso_U_33
_atom_site_aniso_U_23
_atom_site_aniso_U_13
_atom_site_aniso_U_12
V 0.0172(5) 0.0149(5) 0.0260(5) 0.0114(4) 0.0096(4) 0.0089(4)
Ni 0.0254(6) 0.0282(6) 0.0598(7) 0.0325(6) 0.0249(6) 0.0198(5)
O1 0.034(2) 0.035(2) 0.066(3) 0.038(2) 0.032(2) 0.026(2)
O2 0.045(2) 0.042(2) 0.049(2) 0.034(2) 0.035(2) 0.035(2)
O3 0.020(2) 0.026(2) 0.022(2) 0.009(2) 0.008(2) 0.013(2)
N1 0.031(3) 0.034(3) 0.044(3) 0.026(3) 0.022(2) 0.023(2)
N2 0.040(3) 0.037(3) 0.052(3) 0.033(3) 0.031(3) 0.027(2)
C1 0.041(3) 0.051(4) 0.059(4) 0.041(3) 0.037(3) 0.035(3)
C2 0.029(3) 0.050(4) 0.056(4) 0.041(3) 0.025(3) 0.027(3)
C3 0.033(3) 0.031(3) 0.037(3) 0.023(3) 0.018(3) 0.018(3)
C4 0.036(6) 0.030(6) 0.020(5) 0.014(5) 0.018(5) 0.018(5)
C5 0.046(7) 0.043(7) 0.043(7) 0.031(6) 0.035(7) 0.027(6)

loop_
_atom_site_label
_atom_site_type_symbol
_atom_site_fract_x
_atom_site_fract_y
_atom_site_fract_z
_atom_site_U_iso_or_equiv
_atom_site_thermal_displace_type
_atom_site_occupancy
_atom_site_calc_flag
_atom_site_refinement_flags
_atom_site_disorder_group
V V 0.62223(10) 0.30194(10) 0.03606(10) 0.0353(4) Uani 1 d . .
Ni Ni 0.5000 0.0000 0.0000 0.0502(4) Uani 1 d S .
O1 O 0.6154(5) 0.1817(5) 0.0283(5) 0.0542(11) Uani 1 d . .
O2 O 0.5251(5) 0.3065(5) 0.0639(5) 0.0488(10) Uani 1 d . .
O3 O 0.5142(4) 0.2086(4) -0.1628(4) 0.0465(10) Uani 1 d . .
N1 N 0.4006(6) 0.0554(6) 0.0405(6) 0.0513(13) Uani 1 d . .
N2 N 0.7118(6) 0.1873(6) 0.2622(7) 0.0540(13) Uani 1 d . .
C1 C 0.2156(8) -0.0866(8) -0.0884(8) 0.057(2) Uani 1 d . .
H1A H 0.1856(8) -0.0423(8) -0.0570(8) 0.068 Uiso 1 calc R .
H1B H 0.1834(8) -0.1645(8) -0.0913(8) 0.068 Uiso 1 calc R .
C2 C 0.1175(7) -0.1826(8) -0.2635(8) 0.058(2) Uani 1 d . .
H2A H -0.0006(7) -0.2554(8) -0.3381(8) 0.070 Uiso 1 calc R .
H2B H 0.1647(7) -0.1006(8) -0.2549(8) 0.070 Uiso 1 calc R .
C3 C 0.8802(7) 0.2914(7) 0.3450(7) 0.055(2) Uani 1 d . .
H3A H 0.9660(7) 0.3678(7) 0.4653(7) 0.067 Uiso 1 calc R .
H3B H 0.9095(7) 0.3612(7) 0.3376(7) 0.067 Uiso 1 calc R .
C4 C 0.6935(14) 0.2788(14) 0.3151(13) 0.046(3) Uani 0.50 d P .
C5 C 0.5022(16) 0.1530(16) 0.1982(16) 0.056(3) Uani 0.50 d P .
OW1 O 0.6805(22) 0.5526(22) 0.3757(22) 0.101(5) Uiso 0.40 d P .
OW2 O 0.5923(41) 0.4404(41) 0.3471(40) 0.095(9) Uiso 0.20 d P .
OW3 O 0.7037(46) 0.6050(47) 0.5726(47) 0.113(11) Uiso 0.20 d P .
OW4 O 0.4557(51) 0.3969(51) 0.2413(50) 0.123(12) Uiso 0.20 d P .
OW5 O 0.6793(36) 0.3917(37) 0.4440(36) 0.125(8) Uiso 0.30 d P .
OW6 O 0.2671(102) 0.2578(96) 0.3150(95) 0.210(34) Uiso 0.20 d P .
OW7 O 0.1812(79) 0.2333(79) 0.2403(74) 0.157(20) Uiso 0.20 d P .

loop_
_atom_type_symbol
_atom_type_description
_atom_type_scat_dispersion_real
_atom_type_scat_dispersion_imag
_atom_type_scat_source
C C 0.0033 0.0016 'International Tables Vol C Tables 4.2.6.8 and 6.1.1.4'
H H 0.0000 0.0000 'International Tables Vol C Tables 4.2.6.8 and 6.1.1.4'
N N 0.0061 0.0033 'International Tables Vol C Tables 4.2.6.8 and 6.1.1.4'
O O 0.0106 0.0060 'International Tables Vol C Tables 4.2.6.8 and 6.1.1.4'
V V 0.3005 0.5294 'International Tables Vol C Tables 4.2.6.8 and 6.1.1.4'
Ni Ni 0.3393 1.1124 'International Tables Vol C Tables 4.2.6.8 and 6.1.1.4'

loop_
_geom_angle_atom_site_label_1
_geom_angle_atom_site_label_2
_geom_angle_atom_site_label_3
_geom_angle
_geom_angle_site_symmetry_1
_geom_angle_site_symmetry_3
_geom_angle_publ_flag
O2 V O1 108.0(2) . . ?
O2 V O3 109.1(2) . 2_655 ?
O1 V O3 111.1(2) . 2_655 ?
O2 V O3 110.2(2) . . ?
O1 V O3 107.9(2) . . ?
O3 V O3 110.40(13) 2_655 . ?
N1 Ni N1 180.0 4_655 . ?
N1 Ni N2 92.5(2) 4_655 . ?
N1 Ni N2 87.5(2) . . ?
N1 Ni N2 87.5(2) 4_655 4_655 ?
N1 Ni N2 92.5(2) . 4_655 ?
N2 Ni N2 180.0 . 4_655 ?
N1 Ni O1 89.6(2) 4_655 4_655 ?
N1 Ni O1 90.4(2) . 4_655 ?
N2 Ni O1 89.7(2) . 4_655 ?
N2 Ni O1 90.3(2) 4_655 4_655 ?
N1 Ni O1 90.4(2) 4_655 . ?
N1 Ni O1 89.6(2) . . ?
N2 Ni O1 90.3(2) . . ?
N2 Ni O1 89.7(2) 4_655 . ?
O1 Ni O1 180.0 4_655 . ?
V O1 Ni 145.0(2) . . ?
V O3 V 139.5(2) 3_554 . ?
C5 N1 C1 118.9(7) . . ?
C5 N1 Ni 103.2(7) . . ?
C1 N1 Ni 117.8(4) . . ?
C4 N2 C3 114.6(6) . . ?
C4 N2 Ni 99.1(5) . . ?
C3 N2 Ni 117.9(4) . . ?
N1 C1 C2 111.5(5) . . ?
C3 C2 C1 114.8(5) 4_655 . ?
N2 C3 C2 111.8(5) . 4_655 ?
N2 C4 C5 110.3(9) . . ?
N1 C5 C4 112.8(9) . . ?
OW5 OW1 OW2 105.4(28) 6_666 . ?
OW1 OW2 OW4 88.9(28) . . ?
OW1 OW2 OW5 33.3(15) . 6_666 ?
OW4 OW2 OW5 55.9(22) . 6_666 ?
OW4 OW3 OW6 132.9(46) 5_666 4_666 ?
OW4 OW3 OW7 99.4(39) 5_666 4_666 ?
OW6 OW3 OW7 35.0(31) 4_666 4_666 ?
OW4 OW3 OW6 89.7(33) 5_666 6_666 ?
OW6 OW3 OW6 46.2(51) 4_666 6_666 ?
OW7 OW3 OW6 31.7(31) 4_666 6_666 ?
OW2 OW4 OW3 118.1(33) . 6_666 ?
OW2 OW4 OW5 75.1(26) . 6_666 ?
OW3 OW4 OW5 112.9(32) 6_666 6_666 ?
OW1 OW5 OW4 90.0(28) 5_666 5_666 ?
OW1 OW5 OW2 41.3(18) 5_666 5_666 ?
OW4 OW5 OW2 49.1(19) 5_666 5_666 ?
OW7 OW6 OW7 94.4(100) 2 . ?
OW7 OW6 OW6 47.3(75) 2 2 ?
OW7 OW6 OW6 91.0(67) . 2 ?
OW7 OW6 OW6 93.2(69) 2 3 ?
OW7 OW6 OW6 44.3(70) . 3 ?
OW6 OW6 OW6 60.00(4) 2 3 ?
OW7 OW6 OW3 164.3(100) 2 4_666 ?
OW7 OW6 OW3 72.2(84) . 4_666 ?
OW6 OW6 OW3 122.8(88) 2 4_666 ?
OW6 OW6 OW3 71.5(100) 3 4_666 ?
OW7 OW6 OW7 57.2(63) 2 3 ?
OW7 OW6 OW7 57.1(60) . 3 ?
OW6 OW6 OW7 33.9(36) 2 3 ?
OW6 OW6 OW7 36.0(37) 3 3 ?
OW3 OW6 OW7 107.5(85) 4_666 3 ?
OW7 OW6 OW3 66.8(79) 2 5_666 ?
OW7 OW6 OW3 153.1(100) . 5_666 ?
OW6 OW6 OW3 62.2(96) 2 5_666 ?
OW6 OW6 OW3 114.9(86) 3 5_666 ?
OW3 OW6 OW3 122.4(53) 4_666 5_666 ?
OW7 OW6 OW3 96.0(74) 3 5_666 ?
OW6 OW7 OW6 88.4(100) 3 . ?
OW6 OW7 OW7 88.9(67) 3 2 ?
OW6 OW7 OW7 41.4(68) . 2 ?
OW6 OW7 OW7 44.2(74) 3 3 ?
OW6 OW7 OW7 86.9(63) . 3 ?
OW7 OW7 OW7 60.00(3) 2 3 ?
OW6 OW7 OW3 81.5(88) 3 4_666 ?
OW6 OW7 OW3 72.8(83) . 4_666 ?
OW7 OW7 OW3 113.8(51) 2 4_666 ?
OW7 OW7 OW3 122.8(36) 3 4_666 ?
OW6 OW7 OW6 52.9(62) 3 2 ?
OW6 OW7 OW6 53.0(59) . 2 ?
OW7 OW7 OW6 35.9(36) 2 2 ?
OW7 OW7 OW6 33.9(35) 3 2 ?
OW3 OW7 OW6 104.7(48) 4_666 2 ?

loop_
_geom_bond_atom_site_label_1
_geom_bond_atom_site_label_2
_geom_bond_distance
_geom_bond_site_symmetry_2
_geom_bond_publ_flag
V O2 1.637(4) . ?
V O1 1.641(4) . ?
V O3 1.796(3) 2_655 ?
V O3 1.800(4) . ?
Ni N1 2.091(5) 4_655 ?
Ni N1 2.091(5) . ?
Ni N2 2.093(5) . ?
Ni N2 2.093(5) 4_655 ?
Ni O1 2.096(4) 4_655 ?
Ni O1 2.096(4) . ?
O3 V 1.796(3) 3_554 ?
N1 C5 1.303(13) . ?
N1 C1 1.477(8) . ?
N2 C4 1.410(14) . ?
N2 C3 1.483(8) . ?
C1 C2 1.520(9) . ?
C2 C3 1.514(9) 4_655 ?
C3 C2 1.514(9) 4_655 ?
C4 C5 1.58(2) . ?
OW1 OW5 1.03(3) 6_666 ?
OW1 OW2 1.24(3) . ?
OW2 OW4 1.42(5) . ?
OW2 OW5 1.81(4) 6_666 ?
OW3 OW4 1.50(5) 5_666 ?
OW3 OW6 1.59(13) 4_666 ?
OW3 OW7 1.59(6) 4_666 ?
OW3 OW6 1.71(13) 6_666 ?
OW4 OW3 1.50(5) 6_666 ?
OW4 OW5 1.55(4) 6_666 ?
OW5 OW1 1.03(3) 5_666 ?
OW5 OW4 1.55(5) 5_666 ?
OW5 OW2 1.81(4) 5_666 ?
OW6 OW7 0.91(9) 2 ?
OW6 OW7 0.96(9) . ?
OW6 OW6 1.30(12) 2 ?
OW6 OW6 1.30(12) 3 ?
OW6 OW3 1.59(13) 4_666 ?
OW6 OW7 1.63(6) 3 ?
OW6 OW3 1.71(13) 5_666 ?
OW7 OW6 0.91(9) 3 ?
OW7 OW7 1.37(10) 2 ?
OW7 OW7 1.37(10) 3 ?
OW7 OW3 1.59(6) 4_666 ?
OW7 OW6 1.63(6) 2 ?
